data_2218861
loop_
_publ_author_name
'Tang, Chun-Bao'

_publ_section_title
;
 2-Chloro-<i>N</i>'-(3,5-dibromo-2-hydroxybenzylidene)benzohydrazide
 methanol solvate
;
_journal_coeditor_code AT2583
_journal_issue 8
_journal_name_full 'Acta Crystallographica Section E'
_journal_page_first o1382
_journal_paper_doi 10.1107/S160053680801965X
_journal_volume 64
_journal_year 2008
_chemical_formula_iupac 'C14 H9 Br2 Cl N2 O2, C1 H4 O1'
_chemical_formula_moiety 'C14 H9 Br2 Cl N2 O2, C1 H4 O1'
_chemical_formula_sum 'C15 H13 Br2 Cl N2 O3'
_chemical_formula_weight 464.54
_chemical_name_systematic
;
2-Chloro-<i>N</i>'-(3,5-dibromo-2-hydroxybenzylidene)benzohydrazide methanol
solvate
;
_space_group_IT_number 14
_symmetry_cell_setting monoclinic
_symmetry_space_group_name_Hall '-P 2ybc'
_symmetry_space_group_name_H-M 'P 1 21/c 1'
_atom_sites_solution_hydrogens geom
_atom_sites_solution_primary direct
_atom_sites_solution_secondary difmap
_audit_creation_method SHELXL-97
_cell_angle_alpha 90.00
_cell_angle_beta 120.356(8)
_cell_angle_gamma 90.00
_cell_formula_units_Z 4
_cell_length_a 11.156(4)
_cell_length_b 9.696(3)
_cell_length_c 18.536(3)
_cell_measurement_reflns_used 2286
_cell_measurement_temperature 298(2)
_cell_measurement_theta_max 24.5
_cell_measurement_theta_min 2.4
_cell_volume 1730.1(9)
_computing_cell_refinement 'SAINT (Bruker, 2002)'
_computing_data_collection 'SMART (Bruker, 2002)'
_computing_data_reduction 'SAINT (Bruker, 2002)'
_computing_molecular_graphics 'SHELXTL (Sheldrick, 2008)'
_computing_publication_material 'SHELXL97 (Sheldrick, 2008)'
_computing_structure_refinement 'SHELXL97 (Sheldrick, 2008)'
_computing_structure_solution 'SHELXS97 (Sheldrick, 2008)'
_diffrn_ambient_temperature 298(2)
_diffrn_measured_fraction_theta_full 0.961
_diffrn_measured_fraction_theta_max 0.961
_diffrn_measurement_device_type 'Bruker SMART CCD area-detector'
_diffrn_measurement_method \w
_diffrn_radiation_monochromator graphite
_diffrn_radiation_source 'fine-focus sealed tube'
_diffrn_radiation_type MoK\a
_diffrn_radiation_wavelength 0.71073
_diffrn_reflns_av_R_equivalents 0.1009
_diffrn_reflns_av_sigmaI/netI 0.1581
_diffrn_reflns_limit_h_max 14
_diffrn_reflns_limit_h_min -14
_diffrn_reflns_limit_k_max 10
_diffrn_reflns_limit_k_min -12
_diffrn_reflns_limit_l_max 22
_diffrn_reflns_limit_l_min -23
_diffrn_reflns_number 9035
_diffrn_reflns_theta_full 27.00
_diffrn_reflns_theta_max 27.00
_diffrn_reflns_theta_min 2.12
_diffrn_standards_number 0
_exptl_absorpt_coefficient_mu 4.854
_exptl_absorpt_correction_T_max 0.4436
_exptl_absorpt_correction_T_min 0.4015
_exptl_absorpt_correction_type multi-scan
_exptl_absorpt_process_details '(SADABS; Sheldrick, 1996)'
_exptl_crystal_colour colourless
_exptl_crystal_density_diffrn 1.783
_exptl_crystal_density_method 'not measured'
_exptl_crystal_description block
_exptl_crystal_F_000 912
_exptl_crystal_size_max 0.23
_exptl_crystal_size_mid 0.20
_exptl_crystal_size_min 0.20
_refine_diff_density_max 0.806
_refine_diff_density_min -0.709
_refine_ls_extinction_coef 0.0119(12)
_refine_ls_extinction_expression Fc^*^=kFc[1+0.001xFc^2^\l^3^/sin(2\q)]^-1/4^
_refine_ls_extinction_method 'SHELXL97 (Sheldrick, 2008)'
_refine_ls_goodness_of_fit_ref 0.923
_refine_ls_hydrogen_treatment mixed
_refine_ls_matrix_type full
_refine_ls_number_parameters 215
_refine_ls_number_reflns 3627
_refine_ls_number_restraints 1
_refine_ls_restrained_S_all 0.923
_refine_ls_R_factor_all 0.1478
_refine_ls_R_factor_gt 0.0689
_refine_ls_shift/su_max_lt 0.001
_refine_ls_shift/su_mean 0.000
_refine_ls_structure_factor_coef Fsqd
_refine_ls_weighting_details 'calc w=1/[\s^2^(Fo^2^)+(0.0746P)^2^] where P=(Fo^2^+2Fc^2^)/3'
_refine_ls_weighting_scheme calc
_refine_ls_wR_factor_gt 0.1340
_refine_ls_wR_factor_ref 0.1596
_reflns_number_gt 1895
_reflns_number_total 3627
_reflns_threshold_expression I>2\s(I)
_cod_data_source_file at2583.cif
_cod_data_source_block I
_cod_original_sg_symbol_H-M 'P 21/c'
_cod_database_code 2218861
_cod_database_fobs_code 2218861

loop_
_symmetry_equiv_pos_as_xyz
'x, y, z'
'-x, y+1/2, -z+1/2'
'-x, -y, -z'
'x, -y-1/2, z-1/2'

loop_
_atom_site_type_symbol
_atom_site_label
_atom_site_fract_x
_atom_site_fract_y
_atom_site_fract_z
_atom_site_U_iso_or_equiv
_atom_site_adp_type
_atom_site_calc_flag
_atom_site_refinement_flags
_atom_site_occupancy
Br Br1 -0.36755(9) 1.09036(8) 0.95218(6) 0.0603(4) Uani d . 1
Br Br2 -0.19725(9) 0.54059(7) 1.04896(6) 0.0557(3) Uani d . 1
Cl Cl1 0.3094(2) 1.28217(17) 0.81645(14) 0.0580(6) Uani d . 1
O O1 -0.1788(5) 1.0664(4) 0.8816(3) 0.0443(14) Uani d . 1
H H1 -0.1429 1.0532 0.8531 0.067 Uiso calc R 1
O O2 0.0171(5) 1.1554(5) 0.7617(4) 0.0543(15) Uani d . 1
O O3 0.2494(6) 0.7016(5) 0.8572(4) 0.0560(16) Uani d . 1
H H3A 0.1924 0.6511 0.8203 0.084 Uiso calc R 1
N N1 0.0034(6) 0.9492(5) 0.8546(4) 0.0373(16) Uani d . 1
N N2 0.0939(6) 0.9488(5) 0.8251(4) 0.0388(16) Uani d D 1
C C1 -0.0946(7) 0.8351(6) 0.9261(4) 0.0325(16) Uani d . 1
C C2 -0.1773(7) 0.9478(5) 0.9204(4) 0.0307(16) Uani d . 1
C C3 -0.2590(7) 0.9362(6) 0.9571(5) 0.0374(18) Uani d . 1
C C4 -0.2624(7) 0.8177(6) 0.9961(5) 0.0400(19) Uani d . 1
H H4 -0.3182 0.8124 1.0200 0.048 Uiso calc R 1
C C5 -0.1835(7) 0.7073(6) 0.9999(5) 0.0386(18) Uani d . 1
C C6 -0.0988(7) 0.7157(6) 0.9662(5) 0.0389(19) Uani d . 1
H H6 -0.0438 0.6407 0.9702 0.047 Uiso calc R 1
C C7 0.0008(7) 0.8415(6) 0.8926(5) 0.0415(19) Uani d . 1
H H7 0.0583 0.7672 0.8993 0.050 Uiso calc R 1
C C8 0.0941(7) 1.0545(6) 0.7797(5) 0.0353(18) Uani d . 1
C C9 0.1906(7) 1.0373(6) 0.7455(4) 0.0357(17) Uani d . 1
C C10 0.2917(8) 1.1341(6) 0.7595(5) 0.0415(19) Uani d . 1
C C11 0.3785(8) 1.1138(7) 0.7278(5) 0.049(2) Uani d . 1
H H11 0.4449 1.1799 0.7366 0.058 Uiso calc R 1
C C12 0.3676(9) 0.9973(8) 0.6836(6) 0.059(3) Uani d . 1
H H12 0.4265 0.9842 0.6624 0.071 Uiso calc R 1
C C13 0.2705(9) 0.9004(7) 0.6706(6) 0.056(2) Uani d . 1
H H13 0.2645 0.8205 0.6412 0.068 Uiso calc R 1
C C14 0.1819(8) 0.9187(7) 0.7002(5) 0.048(2) Uani d . 1
H H14 0.1152 0.8521 0.6901 0.057 Uiso calc R 1
C C15 0.3807(10) 0.6749(9) 0.8694(7) 0.092(4) Uani d . 1
H H15A 0.4377 0.7555 0.8916 0.138 Uiso calc R 1
H H15B 0.3730 0.6508 0.8170 0.138 Uiso calc R 1
H H15C 0.4221 0.5998 0.9080 0.138 Uiso calc R 1
H H2 0.149(7) 0.875(5) 0.839(5) 0.080 Uiso d D 1

loop_
_atom_site_aniso_label
_atom_site_aniso_U_11
_atom_site_aniso_U_22
_atom_site_aniso_U_33
_atom_site_aniso_U_12
_atom_site_aniso_U_13
_atom_site_aniso_U_23
Br1 0.0653(7) 0.0618(5) 0.0723(7) 0.0269(4) 0.0484(6) 0.0132(4)
Br2 0.0785(8) 0.0421(4) 0.0704(7) 0.0006(4) 0.0551(6) 0.0114(4)
Cl1 0.0664(17) 0.0464(10) 0.0727(16) -0.0114(9) 0.0436(15) -0.0142(10)
O1 0.055(4) 0.040(2) 0.055(4) 0.009(2) 0.040(3) 0.008(2)
O2 0.050(4) 0.047(3) 0.080(4) 0.019(3) 0.044(4) 0.025(3)
O3 0.044(4) 0.045(3) 0.080(5) 0.002(2) 0.033(4) 0.002(3)
N1 0.048(4) 0.030(3) 0.050(4) 0.008(2) 0.037(4) 0.005(3)
N2 0.047(4) 0.030(3) 0.057(4) 0.007(2) 0.039(4) 0.011(3)
C1 0.028(5) 0.034(3) 0.034(4) 0.005(3) 0.015(4) 0.007(3)
C2 0.030(5) 0.027(3) 0.030(4) -0.001(3) 0.012(4) 0.004(3)
C3 0.036(5) 0.037(3) 0.042(5) 0.006(3) 0.021(4) -0.004(3)
C4 0.038(5) 0.051(4) 0.044(5) 0.000(4) 0.030(5) -0.004(4)
C5 0.049(5) 0.035(3) 0.041(5) -0.006(3) 0.030(5) 0.004(3)
C6 0.038(5) 0.031(3) 0.059(6) 0.005(3) 0.032(5) -0.001(3)
C7 0.049(5) 0.029(3) 0.059(6) 0.002(3) 0.036(5) -0.001(3)
C8 0.039(5) 0.033(3) 0.042(5) -0.004(3) 0.026(4) -0.007(3)
C9 0.034(5) 0.038(3) 0.039(5) 0.003(3) 0.022(4) 0.010(3)
C10 0.051(6) 0.041(3) 0.043(5) -0.003(3) 0.032(5) -0.003(3)
C11 0.046(6) 0.050(4) 0.064(6) -0.009(3) 0.039(5) -0.003(4)
C12 0.065(6) 0.071(5) 0.074(7) 0.004(4) 0.059(6) 0.004(5)
C13 0.077(7) 0.052(4) 0.063(6) 0.005(4) 0.052(6) -0.004(4)
C14 0.061(6) 0.040(4) 0.052(6) -0.003(3) 0.036(5) 0.003(4)
C15 0.069(8) 0.083(6) 0.148(11) 0.012(6) 0.072(9) 0.010(7)

loop_
_atom_type_symbol
_atom_type_description
_atom_type_scat_dispersion_real
_atom_type_scat_dispersion_imag
_atom_type_scat_source
C C 0.0033 0.0016 'International Tables Vol C Tables 4.2.6.8 and 6.1.1.4'
H H 0.0000 0.0000 'International Tables Vol C Tables 4.2.6.8 and 6.1.1.4'
N N 0.0061 0.0033 'International Tables Vol C Tables 4.2.6.8 and 6.1.1.4'
O O 0.0106 0.0060 'International Tables Vol C Tables 4.2.6.8 and 6.1.1.4'
Cl Cl 0.1484 0.1585 'International Tables Vol C Tables 4.2.6.8 and 6.1.1.4'
Br Br -0.2901 2.4595 'International Tables Vol C Tables 4.2.6.8 and 6.1.1.4'

loop_
_geom_angle_atom_site_label_1
_geom_angle_atom_site_label_2
_geom_angle_atom_site_label_3
_geom_angle
C2 O1 H1 109.5
C15 O3 H3A 109.5
C7 N1 N2 116.6(5)
C8 N2 N1 119.3(5)
C8 N2 H2 125(5)
N1 N2 H2 115(5)
C6 C1 C2 119.4(5)
C6 C1 C7 119.0(5)
C2 C1 C7 121.5(5)
O1 C2 C3 119.6(5)
O1 C2 C1 122.3(5)
C3 C2 C1 118.1(5)
C4 C3 C2 121.8(5)
C4 C3 Br1 119.9(4)
C2 C3 Br1 118.3(5)
C5 C4 C3 119.7(5)
C5 C4 H4 120.1
C3 C4 H4 120.1
C4 C5 C6 120.3(5)
C4 C5 Br2 119.0(4)
C6 C5 Br2 120.6(5)
C5 C6 C1 120.7(5)
C5 C6 H6 119.7
C1 C6 H6 119.7
N1 C7 C1 119.4(5)
N1 C7 H7 120.3
C1 C7 H7 120.3
O2 C8 N2 124.1(5)
O2 C8 C9 121.5(6)
N2 C8 C9 114.3(5)
C10 C9 C14 118.1(5)
C10 C9 C8 122.2(6)
C14 C9 C8 119.7(5)
C11 C10 C9 120.3(6)
C11 C10 Cl1 119.3(5)
C9 C10 Cl1 120.4(4)
C12 C11 C10 120.4(6)
C12 C11 H11 119.8
C10 C11 H11 119.8
C13 C12 C11 120.0(6)
C13 C12 H12 120.0
C11 C12 H12 120.0
C12 C13 C14 120.9(7)
C12 C13 H13 119.6
C14 C13 H13 119.6
C13 C14 C9 120.3(7)
C13 C14 H14 119.8
C9 C14 H14 119.8
O3 C15 H15A 109.5
O3 C15 H15B 109.5
H15A C15 H15B 109.5
O3 C15 H15C 109.5
H15A C15 H15C 109.5
H15B C15 H15C 109.5

loop_
_geom_bond_atom_site_label_1
_geom_bond_atom_site_label_2
_geom_bond_distance
Br1 C3 1.897(6)
Br2 C5 1.899(6)
Cl1 C10 1.733(6)
O1 C2 1.352(6)
O1 H1 0.8200
O2 C8 1.232(7)
O3 C15 1.389(9)
O3 H3A 0.8200
N1 C7 1.269(7)
N1 N2 1.369(6)
N2 C8 1.327(7)
N2 H2 0.89(7)
C1 C6 1.390(8)
C1 C2 1.400(8)
C1 C7 1.480(8)
C2 C3 1.389(8)
C3 C4 1.368(8)
C4 C5 1.366(8)
C4 H4 0.9300
C5 C6 1.372(8)
C6 H6 0.9300
C7 H7 0.9300
C8 C9 1.509(8)
C9 C10 1.387(9)
C9 C14 1.399(9)
C10 C11 1.377(8)
C11 C12 1.365(10)
C11 H11 0.9300
C12 C13 1.361(10)
C12 H12 0.9300
C13 C14 1.362(9)
C13 H13 0.9300
C14 H14 0.9300
C15 H15A 0.9600
C15 H15B 0.9600
C15 H15C 0.9600

loop_
_geom_hbond_atom_site_label_D
_geom_hbond_atom_site_label_H
_geom_hbond_atom_site_label_A
_geom_hbond_site_symmetry_A
_geom_hbond_distance_DH
_geom_hbond_distance_HA
_geom_hbond_distance_DA
_geom_hbond_angle_DHA
O3 H3A O2 2_546 0.82 2.05 2.697(9) 136.1
N2 H2 O3 . 0.89(7) 1.946(17) 2.840(7) 173(8)
O1 H1 N1 . 0.82 1.91 2.590(6) 140.1

loop_
_cod_related_entry_id
_cod_related_entry_database
_cod_related_entry_code
1 ChemSpider 30655548
